data_9007015
loop_
_publ_author_name
'Becker, U.'
'Gasharova, B.'

_publ_section_title
;
 AFM observations and simulations of jarosite growth at the molecular scale:
 probing the basis for the incorporation of foreign ions into jarosite
 as a storage mineral
;
_journal_name_full 'Physics and Chemistry of Minerals'
_journal_page_first 545
_journal_page_last 556
_journal_paper_doi 10.1007/s002690100188
_journal_volume 28
_journal_year 2001
_chemical_formula_sum 'Fe2.88 H5.83 K0.81 O13.64 S2'
_chemical_name_mineral Jarosite
_space_group_IT_number 166
_symmetry_space_group_name_Hall '-R 3 2"'
_symmetry_space_group_name_H-M 'R -3 m :H'
_cell_angle_alpha 90
_cell_angle_beta 90
_cell_angle_gamma 120
_cell_length_a 7.3110
_cell_length_b 7.3110
_cell_length_c 17.175
_cell_formula_units_Z 3
_cell_volume 795.025
_database_code_amcsd 0008600
_exptl_crystal_density_diffrn 3.012
_cod_original_sg_symbol_H-M 'R -3 m'
_cod_original_formula_sum 'K.81 H5.83 Fe2.88 S2 O13.64'
_cod_database_code 9007015

loop_
_space_group_symop_operation_xyz
x,y,z
2/3+x,1/3+y,1/3+z
1/3+x,2/3+y,2/3+z
x,x-y,z
2/3+x,1/3+x-y,1/3+z
1/3+x,2/3+x-y,2/3+z
y,x,-z
2/3+y,1/3+x,1/3-z
1/3+y,2/3+x,2/3-z
-x+y,y,z
2/3-x+y,1/3+y,1/3+z
1/3-x+y,2/3+y,2/3+z
-x,-x+y,-z
2/3-x,1/3-x+y,1/3-z
1/3-x,2/3-x+y,2/3-z
-y,-x,z
2/3-y,1/3-x,1/3+z
1/3-y,2/3-x,2/3+z
x-y,-y,-z
2/3+x-y,1/3-y,1/3-z
1/3+x-y,2/3-y,2/3-z
y,-x+y,-z
2/3+y,1/3-x+y,1/3-z
1/3+y,2/3-x+y,2/3-z
-x+y,-x,z
2/3-x+y,1/3-x,1/3+z
1/3-x+y,2/3-x,2/3+z
-x,-y,-z
2/3-x,1/3-y,1/3-z
1/3-x,2/3-y,2/3-z
-y,x-y,z
2/3-y,1/3+x-y,1/3+z
1/3-y,2/3+x-y,2/3+z
x-y,x,-z
2/3+x-y,1/3+x,1/3-z
1/3+x-y,2/3+x,2/3-z

loop_
_atom_site_label
_atom_site_fract_x
_atom_site_fract_y
_atom_site_fract_z
_atom_site_occupancy
K 0.00000 0.00000 0.00000 0.81000
H3O 0.00000 0.00000 0.00000 0.19000
Fe 0.00000 0.50000 0.50000 0.96000
S 0.00000 0.00000 0.30862 1.00000
O1 0.00000 0.00000 0.39399 1.00000
O2 0.22322 0.77678 0.94625 1.00000
O3 0.12707 0.87293 0.13500 0.94000
H 0.16750 0.83250 0.11693 0.94000

loop_
_cod_related_entry_id
_cod_related_entry_database
_cod_related_entry_code
1 AMCSD 0008600
